data_4082039
loop_
_publ_author_name
'Turek, Jan'
'Panov, Illia'
'Hor\'a\<cek, Michal'
'\<Cerno\<sek, Zden\<ek'
'Pad\<elkov\'a, Zde\<nka'
'R\%u\<zi\<cka, Ale\<s'

_publ_section_title
;
 Amino Group Functionalized N-Heterocyclic 1,2,4-Triazole-Derived
 Carbenes: Structural Diversity of Rhodium(I) Complexes
;
_journal_issue 23
_journal_name_full Organometallics
_journal_page_first 7234
_journal_paper_doi 10.1021/om400912s
_journal_volume 32
_journal_year 2013
_chemical_formula_moiety 'C29 H40 Cl N4 Rh'
_chemical_formula_sum 'C29 H40 Cl N4 Rh'
_chemical_formula_weight 583.01
_chemical_name_systematic
; 
 ? 
;
_space_group_IT_number 2
_symmetry_cell_setting triclinic
_symmetry_space_group_name_Hall '-P 1'
_symmetry_space_group_name_H-M 'P -1'
_atom_sites_solution_hydrogens geom
_atom_sites_solution_primary direct
_atom_sites_solution_secondary difmap
_audit_creation_method SHELXL-97
_cell_angle_alpha 65.312(5)
_cell_angle_beta 64.556(5)
_cell_angle_gamma 76.619(4)
_cell_formula_units_Z 2
_cell_length_a 11.0901(4)
_cell_length_b 12.1400(6)
_cell_length_c 12.5779(7)
_cell_measurement_reflns_used 30202
_cell_measurement_temperature 150(1)
_cell_measurement_theta_max 27.5
_cell_measurement_theta_min 1
_cell_volume 1386.60(14)
_computing_cell_refinement 'COLLECT and DENZO'
_computing_data_collection 'COLLECT (Hooft, 1998) and DENZO (Otwinowski & Minor, 1997)'
_computing_data_reduction 'COLLECT and DENZO'
_computing_molecular_graphics 'PLATON (Spek, 2003)'
_computing_publication_material 'SHELXL-97 (Sheldrick, 2008)'
_computing_structure_refinement 'SHELXL-97 (Sheldrick, 1997)'
_computing_structure_solution 'SIR92 (Altomare et al., 1994)'
_diffrn_ambient_temperature 150(1)
_diffrn_detector_area_resol_mean 9.091
_diffrn_measured_fraction_theta_full 0.996
_diffrn_measured_fraction_theta_max 0.996
_diffrn_measurement_device_type 'Bruker Nonius KappaCCD area detector'
_diffrn_measurement_method '\f and \w scans to fill the Ewald sphere'
_diffrn_radiation_monochromator graphite
_diffrn_radiation_source 'fine-focus sealed tube'
_diffrn_radiation_type MoK\a
_diffrn_radiation_wavelength 0.71073
_diffrn_reflns_av_R_equivalents 0.0500
_diffrn_reflns_av_sigmaI/netI 0.0327
_diffrn_reflns_limit_h_max 14
_diffrn_reflns_limit_h_min -14
_diffrn_reflns_limit_k_max 15
_diffrn_reflns_limit_k_min -15
_diffrn_reflns_limit_l_max 16
_diffrn_reflns_limit_l_min -16
_diffrn_reflns_number 30058
_diffrn_reflns_theta_full 27.50
_diffrn_reflns_theta_max 27.50
_diffrn_reflns_theta_min 1.85
_diffrn_standards_number 0
_exptl_absorpt_coefficient_mu 0.736
_exptl_absorpt_correction_T_max 0.955
_exptl_absorpt_correction_T_min 0.897
_exptl_absorpt_correction_type integration
_exptl_absorpt_process_details
;
Gaussian integration (Coppens, 1970)
;
_exptl_crystal_colour orange
_exptl_crystal_density_diffrn 1.396
_exptl_crystal_density_method 'not measured'
_exptl_crystal_description plate
_exptl_crystal_F_000 608
_exptl_crystal_size_max 0.24
_exptl_crystal_size_mid 0.15
_exptl_crystal_size_min 0.11
_refine_diff_density_max 0.901
_refine_diff_density_min -0.663
_refine_diff_density_rms 0.077
_refine_ls_extinction_method none
_refine_ls_goodness_of_fit_ref 1.094
_refine_ls_hydrogen_treatment constr
_refine_ls_matrix_type full
_refine_ls_number_parameters 316
_refine_ls_number_reflns 6362
_refine_ls_number_restraints 0
_refine_ls_restrained_S_all 1.094
_refine_ls_R_factor_all 0.0378
_refine_ls_R_factor_gt 0.0300
_refine_ls_shift/su_max 0.001
_refine_ls_shift/su_mean 0.000
_refine_ls_structure_factor_coef Fsqd
_refine_ls_weighting_details 'calc w=1/[\s^2^(Fo^2^)+(0.0254P)^2^+1.3584P] where P=(Fo^2^+2Fc^2^)/3'
_refine_ls_weighting_scheme calc
_refine_ls_wR_factor_gt 0.0669
_refine_ls_wR_factor_ref 0.0704
_reflns_number_gt 5682
_reflns_number_total 6362
_reflns_threshold_expression >2sigma(I)
_cod_data_source_file om400912s_si_001.cif
_cod_data_source_block 4c
_cod_database_code 4082039

loop_
_symmetry_equiv_pos_as_xyz
'x, y, z'
'-x, -y, -z'

loop_
_atom_site_label
_atom_site_type_symbol
_atom_site_fract_x
_atom_site_fract_y
_atom_site_fract_z
_atom_site_U_iso_or_equiv
_atom_site_adp_type
_atom_site_occupancy
_atom_site_symmetry_multiplicity
_atom_site_calc_flag
_atom_site_refinement_flags
Rh1 Rh 0.281194(16) 0.743295(15) 0.399282(15) 0.01534(6) Uani 1 1 d .
Cl1 Cl 0.32589(6) 0.76383(5) 0.56335(5) 0.02394(12) Uani 1 1 d .
N2 N 0.16713(17) 0.73090(15) 0.22965(16) 0.0152(3) Uani 1 1 d .
C10 C 0.2584(2) 0.68586(19) 0.28774(19) 0.0167(4) Uani 1 1 d .
N3 N 0.27713(19) 0.57841(17) 0.16843(18) 0.0205(4) Uani 1 1 d .
C23 C 0.4539(2) 0.8318(2) 0.2485(2) 0.0194(4) Uani 1 1 d .
H23 H 0.4636 0.7654 0.2260 0.023 Uiso 1 1 d R
N1 N 0.07175(18) 0.69473(16) 0.54257(17) 0.0184(4) Uani 1 1 d .
N4 N 0.32317(18) 0.59216(16) 0.24837(17) 0.0176(4) Uani 1 1 d .
C2 C -0.0253(2) 0.8069(2) 0.3759(2) 0.0195(4) Uani 1 1 d .
C1 C 0.0661(2) 0.82545(18) 0.2523(2) 0.0160(4) Uani 1 1 d .
C11 C 0.1815(2) 0.66293(19) 0.15938(19) 0.0167(4) Uani 1 1 d .
C22 C 0.3359(2) 0.9096(2) 0.2528(2) 0.0197(4) Uani 1 1 d .
H22 H 0.2753 0.8946 0.2280 0.024 Uiso 1 1 d R
C17 C 0.1632(2) 0.6522(2) -0.0241(2) 0.0231(5) Uani 1 1 d .
H17 H 0.2557 0.6379 -0.0558 0.028 Uiso 1 1 d R
C13 C -0.0386(2) 0.6986(2) 0.1337(2) 0.0202(4) Uani 1 1 d .
H13 H -0.0815 0.7166 0.2069 0.024 Uiso 1 1 d R
C12 C 0.0996(2) 0.67502(19) 0.0882(2) 0.0176(4) Uani 1 1 d .
C14 C -0.1118(2) 0.6963(2) 0.0689(2) 0.0253(5) Uani 1 1 d .
H14 H -0.2043 0.7105 0.1001 0.030 Uiso 1 1 d R
C18 C 0.4264(2) 0.4994(2) 0.2883(2) 0.0237(5) Uani 1 1 d .
C7 C -0.0187(2) 0.6918(2) 0.4836(2) 0.0212(4) Uani 1 1 d .
H7A H -0.1081 0.6767 0.5478 0.025 Uiso 1 1 d R
H7B H 0.0118 0.6248 0.4535 0.025 Uiso 1 1 d R
C4 C -0.1301(3) 1.0056(2) 0.2952(3) 0.0312(6) Uani 1 1 d .
H4 H -0.1954 1.0670 0.3100 0.037 Uiso 1 1 d R
C15 C -0.0483(3) 0.6718(2) -0.0413(2) 0.0285(5) Uani 1 1 d .
H15 H -0.0982 0.6699 -0.0838 0.034 Uiso 1 1 d R
C29 C 0.3047(3) 1.0153(2) 0.2955(2) 0.0281(5) Uani 1 1 d .
H29A H 0.3478 0.9990 0.3538 0.034 Uiso 1 1 d R
H29B H 0.2089 1.0245 0.3399 0.034 Uiso 1 1 d R
C6 C 0.0601(2) 0.9306(2) 0.1520(2) 0.0205(4) Uani 1 1 d .
H6 H 0.1216 0.9405 0.0705 0.025 Uiso 1 1 d R
C9 C 0.0147(2) 0.7870(2) 0.6025(2) 0.0244(5) Uani 1 1 d .
H9A H -0.0760 0.7702 0.6599 0.029 Uiso 1 1 d R
H9B H 0.0162 0.8662 0.5385 0.029 Uiso 1 1 d R
H9C H 0.0667 0.7845 0.6479 0.029 Uiso 1 1 d R
C24 C 0.5651(2) 0.8499(2) 0.2777(2) 0.0266(5) Uani 1 1 d .
H24A H 0.6170 0.7735 0.2987 0.032 Uiso 1 1 d R
H24B H 0.5260 0.8736 0.3510 0.032 Uiso 1 1 d R
C5 C -0.0385(3) 1.0211(2) 0.1739(3) 0.0269(5) Uani 1 1 d .
H5 H -0.0437 1.0920 0.1072 0.032 Uiso 1 1 d R
C8 C 0.0725(3) 0.5751(2) 0.6426(2) 0.0271(5) Uani 1 1 d .
H8A H 0.1306 0.5738 0.6819 0.033 Uiso 1 1 d R
H8B H 0.1037 0.5131 0.6066 0.033 Uiso 1 1 d R
H8C H -0.0167 0.5605 0.7047 0.033 Uiso 1 1 d R
C16 C 0.0891(3) 0.6510(2) -0.0882(2) 0.0293(5) Uani 1 1 d .
H16 H 0.1319 0.6360 -0.1631 0.035 Uiso 1 1 d R
C3 C -0.1241(2) 0.8996(2) 0.3944(2) 0.0279(5) Uani 1 1 d .
H3 H -0.1874 0.8900 0.4752 0.033 Uiso 1 1 d R
C25 C 0.6587(2) 0.9467(2) 0.1676(3) 0.0337(6) Uani 1 1 d .
H25A H 0.7428 0.9338 0.1787 0.040 Uiso 1 1 d R
H25B H 0.6773 0.9352 0.0900 0.040 Uiso 1 1 d R
C26 C 0.6057(3) 1.0774(3) 0.1519(3) 0.0393(7) Uani 1 1 d .
H26A H 0.6803 1.1292 0.0998 0.047 Uiso 1 1 d R
H26B H 0.5677 1.0842 0.2344 0.047 Uiso 1 1 d R
C19 C 0.4271(3) 0.3863(2) 0.2647(3) 0.0351(6) Uani 1 1 d .
H19A H 0.3380 0.3594 0.3044 0.042 Uiso 1 1 d R
H19B H 0.4850 0.3232 0.2993 0.042 Uiso 1 1 d R
H19C H 0.4589 0.4047 0.1754 0.042 Uiso 1 1 d R
C28 C 0.3532(3) 1.1337(2) 0.1825(3) 0.0345(6) Uani 1 1 d .
H28A H 0.2959 1.1585 0.1348 0.041 Uiso 1 1 d R
H28B H 0.3430 1.1966 0.2148 0.041 Uiso 1 1 d R
C20 C 0.3842(4) 0.4632(3) 0.4312(3) 0.0488(8) Uani 1 1 d .
H20A H 0.3776 0.5341 0.4496 0.059 Uiso 1 1 d R
H20B H 0.4500 0.4051 0.4585 0.059 Uiso 1 1 d R
H20C H 0.2990 0.4281 0.4749 0.059 Uiso 1 1 d R
C21 C 0.5624(3) 0.5484(3) 0.2169(4) 0.0525(9) Uani 1 1 d .
H21A H 0.5830 0.5771 0.1277 0.063 Uiso 1 1 d R
H21B H 0.6279 0.4855 0.2380 0.063 Uiso 1 1 d R
H21C H 0.5633 0.6144 0.2397 0.063 Uiso 1 1 d R
C27 C 0.4996(3) 1.1255(3) 0.0932(3) 0.0401(7) Uani 1 1 d .
H27A H 0.5054 1.0731 0.0501 0.048 Uiso 1 1 d R
H27B H 0.5220 1.2057 0.0296 0.048 Uiso 1 1 d R

loop_
_atom_site_aniso_label
_atom_site_aniso_U_11
_atom_site_aniso_U_22
_atom_site_aniso_U_33
_atom_site_aniso_U_23
_atom_site_aniso_U_13
_atom_site_aniso_U_12
Rh1 0.01549(9) 0.01686(9) 0.01621(9) -0.00798(6) -0.00651(6) -0.00059(6)
Cl1 0.0243(3) 0.0313(3) 0.0230(3) -0.0149(2) -0.0119(2) 0.0019(2)
N2 0.0161(8) 0.0142(8) 0.0163(8) -0.0059(7) -0.0066(7) -0.0010(7)
C10 0.0168(10) 0.0150(10) 0.0165(10) -0.0041(8) -0.0063(8) -0.0004(8)
N3 0.0205(9) 0.0235(10) 0.0245(9) -0.0133(8) -0.0118(8) 0.0021(8)
C23 0.0198(10) 0.0194(11) 0.0213(11) -0.0097(9) -0.0065(9) -0.0032(9)
N1 0.0199(9) 0.0183(9) 0.0167(9) -0.0054(7) -0.0070(7) -0.0022(7)
N4 0.0174(9) 0.0193(9) 0.0223(9) -0.0122(7) -0.0107(7) 0.0035(7)
C2 0.0164(10) 0.0232(11) 0.0225(11) -0.0104(9) -0.0087(8) -0.0006(9)
C1 0.0166(10) 0.0145(10) 0.0214(10) -0.0085(8) -0.0089(8) -0.0014(8)
C11 0.0181(10) 0.0169(10) 0.0168(10) -0.0077(8) -0.0060(8) -0.0019(8)
C22 0.0179(10) 0.0184(11) 0.0238(11) -0.0076(9) -0.0072(9) -0.0043(8)
C17 0.0246(11) 0.0237(11) 0.0243(11) -0.0128(10) -0.0100(9) 0.0024(9)
C13 0.0214(11) 0.0186(11) 0.0186(10) -0.0044(9) -0.0065(9) -0.0043(9)
C12 0.0209(10) 0.0140(10) 0.0185(10) -0.0037(8) -0.0093(8) -0.0028(8)
C14 0.0230(11) 0.0222(11) 0.0322(13) -0.0058(10) -0.0139(10) -0.0047(9)
C18 0.0218(11) 0.0220(11) 0.0361(13) -0.0178(10) -0.0171(10) 0.0096(9)
C7 0.0187(10) 0.0258(12) 0.0188(10) -0.0080(9) -0.0046(8) -0.0059(9)
C4 0.0324(13) 0.0279(13) 0.0473(15) -0.0240(12) -0.0255(12) 0.0147(11)
C15 0.0370(14) 0.0267(12) 0.0338(13) -0.0107(11) -0.0250(11) -0.0002(11)
C29 0.0260(12) 0.0201(11) 0.0344(13) -0.0130(10) -0.0047(10) -0.0021(10)
C6 0.0227(11) 0.0180(10) 0.0230(11) -0.0061(9) -0.0105(9) -0.0039(9)
C9 0.0238(11) 0.0280(12) 0.0230(11) -0.0141(10) -0.0070(9) 0.0015(10)
C24 0.0192(11) 0.0338(13) 0.0296(12) -0.0139(11) -0.0081(10) -0.0045(10)
C5 0.0323(13) 0.0154(11) 0.0403(14) -0.0087(10) -0.0238(11) 0.0029(9)
C8 0.0328(13) 0.0239(12) 0.0207(11) -0.0028(9) -0.0100(10) -0.0053(10)
C16 0.0383(14) 0.0311(13) 0.0277(12) -0.0164(11) -0.0175(11) 0.0029(11)
C3 0.0216(11) 0.0388(14) 0.0306(13) -0.0223(11) -0.0115(10) 0.0072(10)
C25 0.0206(12) 0.0406(15) 0.0417(15) -0.0194(12) -0.0047(11) -0.0108(11)
C26 0.0373(15) 0.0356(15) 0.0438(16) -0.0151(13) -0.0072(13) -0.0149(12)
C19 0.0333(14) 0.0248(13) 0.0587(18) -0.0205(13) -0.0269(13) 0.0074(11)
C28 0.0366(14) 0.0192(12) 0.0456(16) -0.0103(11) -0.0139(12) -0.0043(11)
C20 0.062(2) 0.0492(18) 0.0423(17) -0.0260(15) -0.0343(16) 0.0309(16)
C21 0.0213(13) 0.0316(15) 0.097(3) -0.0210(17) -0.0210(16) 0.0041(12)
C27 0.0453(17) 0.0286(14) 0.0381(15) -0.0036(12) -0.0117(13) -0.0122(12)

loop_
_atom_type_symbol
_atom_type_description
_atom_type_scat_dispersion_real
_atom_type_scat_dispersion_imag
_atom_type_scat_source
C C 0.0033 0.0016 'International Tables Vol C Tables 4.2.6.8 and 6.1.1.4'
H H 0.0000 0.0000 'International Tables Vol C Tables 4.2.6.8 and 6.1.1.4'
Cl Cl 0.1484 0.1585 'International Tables Vol C Tables 4.2.6.8 and 6.1.1.4'
N N 0.0061 0.0033 'International Tables Vol C Tables 4.2.6.8 and 6.1.1.4'
Rh Rh -1.1178 0.9187 'International Tables Vol C Tables 4.2.6.8 and 6.1.1.4'

loop_
_exptl_crystal_face_index_h
_exptl_crystal_face_index_k
_exptl_crystal_face_index_l
_exptl_crystal_face_perp_dist
1 -1 0 0.030
-1 1 0 0.053
-1 -1 -1 0.061
1 1 1 0.069
0 0 -1 0.100
0 0 1 0.070

loop_
_geom_angle_atom_site_label_1
_geom_angle_atom_site_label_2
_geom_angle_atom_site_label_3
_geom_angle
C10 Rh1 C22 90.04(9)
C10 Rh1 C23 89.58(8)
C22 Rh1 C23 39.36(8)
C10 Rh1 N1 91.26(8)
C22 Rh1 N1 126.47(8)
C23 Rh1 N1 165.81(8)
C10 Rh1 Cl1 165.98(6)
C22 Rh1 Cl1 101.82(6)
C23 Rh1 Cl1 94.87(6)
N1 Rh1 Cl1 87.68(5)
C10 N2 C11 109.31(17)
C10 N2 C1 123.25(17)
C11 N2 C1 127.14(17)
N4 C10 N2 102.52(17)
N4 C10 Rh1 130.16(16)
N2 C10 Rh1 127.31(15)
C11 N3 N4 104.93(17)
C22 C23 C24 124.3(2)
C22 C23 Rh1 68.42(12)
C24 C23 Rh1 119.61(15)
C22 C23 H23 117.9
C24 C23 H23 117.8
Rh1 C23 H23 82.4
C8 N1 C9 108.08(18)
C8 N1 C7 107.66(17)
C9 N1 C7 108.42(17)
C8 N1 Rh1 111.63(14)
C9 N1 Rh1 108.56(13)
C7 N1 Rh1 112.37(13)
C10 N4 N3 113.11(17)
C10 N4 C18 128.59(18)
N3 N4 C18 118.09(17)
C3 C2 C1 117.0(2)
C3 C2 C7 121.5(2)
C1 C2 C7 121.5(2)
C6 C1 C2 122.0(2)
C6 C1 N2 119.50(19)
C2 C1 N2 118.46(19)
N3 C11 N2 110.12(18)
N3 C11 C12 122.31(19)
N2 C11 C12 127.50(19)
C23 C22 C29 122.9(2)
C23 C22 Rh1 72.22(12)
C29 C22 Rh1 114.27(15)
C23 C22 H22 118.6
C29 C22 H22 118.6
Rh1 C22 H22 83.7
C16 C17 C12 120.2(2)
C16 C17 H17 120.0
C12 C17 H17 119.9
C14 C13 C12 119.8(2)
C14 C13 H13 120.2
C12 C13 H13 120.1
C13 C12 C17 119.5(2)
C13 C12 C11 122.49(19)
C17 C12 C11 117.8(2)
C15 C14 C13 120.4(2)
C15 C14 H14 119.8
C13 C14 H14 119.8
C21 C18 N4 110.8(2)
C21 C18 C19 109.8(2)
N4 C18 C19 109.09(18)
C21 C18 C20 111.6(3)
N4 C18 C20 108.01(19)
C19 C18 C20 107.4(2)
N1 C7 C2 113.69(18)
N1 C7 H7A 108.8
C2 C7 H7A 108.8
N1 C7 H7B 108.9
C2 C7 H7B 108.9
H7A C7 H7B 107.7
C3 C4 C5 120.1(2)
C3 C4 H4 120.0
C5 C4 H4 119.9
C16 C15 C14 120.0(2)
C16 C15 H15 120.2
C14 C15 H15 119.8
C22 C29 C28 111.2(2)
C22 C29 H29A 109.3
C28 C29 H29A 109.6
C22 C29 H29B 109.3
C28 C29 H29B 109.4
H29A C29 H29B 108.0
C1 C6 C5 119.4(2)
C1 C6 H6 120.4
C5 C6 H6 120.2
N1 C9 H9A 109.4
N1 C9 H9B 109.5
H9A C9 H9B 109.5
N1 C9 H9C 109.5
H9A C9 H9C 109.5
H9B C9 H9C 109.5
C23 C24 C25 112.9(2)
C23 C24 H24A 109.1
C25 C24 H24A 109.0
C23 C24 H24B 108.9
C25 C24 H24B 109.0
H24A C24 H24B 107.8
C4 C5 C6 120.0(2)
C4 C5 H5 119.9
C6 C5 H5 120.1
N1 C8 H8A 109.7
N1 C8 H8B 109.5
H8A C8 H8B 109.5
N1 C8 H8C 109.2
H8A C8 H8C 109.5
H8B C8 H8C 109.5
C15 C16 C17 120.2(2)
C15 C16 H16 119.9
C17 C16 H16 119.9
C4 C3 C2 121.5(2)
C4 C3 H3 119.1
C2 C3 H3 119.4
C26 C25 C24 115.3(2)
C26 C25 H25A 108.5
C24 C25 H25A 108.6
C26 C25 H25B 108.3
C24 C25 H25B 108.4
H25A C25 H25B 107.5
C25 C26 C27 115.5(2)
C25 C26 H26A 108.6
C27 C26 H26A 108.4
C25 C26 H26B 108.3
C27 C26 H26B 108.3
H26A C26 H26B 107.5
C18 C19 H19A 109.6
C18 C19 H19B 109.4
H19A C19 H19B 109.5
C18 C19 H19C 109.4
H19A C19 H19C 109.5
H19B C19 H19C 109.5
C27 C28 C29 114.7(2)
C27 C28 H28A 109.1
C29 C28 H28A 108.8
C27 C28 H28B 108.1
C29 C28 H28B 108.4
H28A C28 H28B 107.6
C18 C20 H20A 109.3
C18 C20 H20B 109.4
H20A C20 H20B 109.5
C18 C20 H20C 109.8
H20A C20 H20C 109.5
H20B C20 H20C 109.5
C18 C21 H21A 109.9
C18 C21 H21B 109.5
H21A C21 H21B 109.5
C18 C21 H21C 109.0
H21A C21 H21C 109.5
H21B C21 H21C 109.5
C26 C27 C28 117.5(2)
C26 C27 H27A 107.7
C28 C27 H27A 107.5
C26 C27 H27B 108.3
C28 C27 H27B 108.1
H27A C27 H27B 107.3

loop_
_geom_bond_atom_site_label_1
_geom_bond_atom_site_label_2
_geom_bond_distance
Rh1 C10 1.929(2)
Rh1 C22 2.083(2)
Rh1 C23 2.133(2)
Rh1 N1 2.2672(18)
Rh1 Cl1 2.4356(5)
N2 C10 1.379(3)
N2 C11 1.384(3)
N2 C1 1.435(3)
C10 N4 1.357(3)
N3 C11 1.301(3)
N3 N4 1.386(2)
C23 C22 1.420(3)
C23 C24 1.512(3)
C23 H23 0.9300
N1 C8 1.473(3)
N1 C9 1.480(3)
N1 C7 1.495(3)
N4 C18 1.503(3)
C2 C3 1.397(3)
C2 C1 1.398(3)
C2 C7 1.499(3)
C1 C6 1.383(3)
C11 C12 1.475(3)
C22 C29 1.506(3)
C22 H22 0.9301
C17 C16 1.382(3)
C17 C12 1.396(3)
C17 H17 0.9299
C13 C14 1.387(3)
C13 C12 1.392(3)
C13 H13 0.9300
C14 C15 1.383(4)
C14 H14 0.9299
C18 C21 1.496(4)
C18 C19 1.519(3)
C18 C20 1.535(4)
C7 H7A 0.9700
C7 H7B 0.9700
C4 C3 1.381(4)
C4 C5 1.382(4)
C4 H4 0.9300
C15 C16 1.382(4)
C15 H15 0.9300
C29 C28 1.539(3)
C29 H29A 0.9701
C29 H29B 0.9700
C6 C5 1.385(3)
C6 H6 0.9301
C9 H9A 0.9599
C9 H9B 0.9600
C9 H9C 0.9599
C24 C25 1.531(3)
C24 H24A 0.9700
C24 H24B 0.9700
C5 H5 0.9300
C8 H8A 0.9600
C8 H8B 0.9600
C8 H8C 0.9600
C16 H16 0.9300
C3 H3 0.9300
C25 C26 1.519(4)
C25 H25A 0.9700
C25 H25B 0.9699
C26 C27 1.529(4)
C26 H26A 0.9699
C26 H26B 0.9699
C19 H19A 0.9601
C19 H19B 0.9600
C19 H19C 0.9600
C28 C27 1.536(4)
C28 H28A 0.9701
C28 H28B 0.9700
C20 H20A 0.9600
C20 H20B 0.9600
C20 H20C 0.9600
C21 H21A 0.9601
C21 H21B 0.9600
C21 H21C 0.9600
C27 H27A 0.9701
C27 H27B 0.9700
